data_7023565
loop_
_publ_author_name
'Shiga, Takuya'
'Noguchi, Mao'
'Sato, Hiroki'
'Matsumoto, Takuto'
'Newton, Graham N.'
'Oshio, Hiroki'

_publ_section_title
;
 Triple-stranded ferric helices: a \p-\p interaction-driven structural
 hierarchy of Fe5, Fe7, and Fe17 clusters.
;
_journal_issue 45
_journal_name_full 'Dalton transactions (Cambridge, England : 2003)'
_journal_page_first 16185
_journal_page_last 16193
_journal_paper_doi 10.1039/c3dt51480c
_journal_volume 42
_journal_year 2013
_chemical_formula_moiety 'C189 H117 Fe17 N63 O14, 6(F6 P), 8(C2 H3 N), 2(H2 O)'
_chemical_formula_sum 'C205 H145 F36 Fe17 N71 O16 P6'
_chemical_formula_weight 5678.19
_chemical_name_systematic
;
 ?
;
_space_group_IT_number 155
_symmetry_cell_setting trigonal
_symmetry_space_group_name_Hall 'R 3 2"'
_symmetry_space_group_name_H-M 'R 3 2 :H'
_atom_sites_solution_hydrogens geom
_atom_sites_solution_primary direct
_atom_sites_solution_secondary difmap
_audit_creation_method SHELXL-97
_cell_angle_alpha 90.00
_cell_angle_beta 90.00
_cell_angle_gamma 120.00
_cell_formula_units_Z 3
_cell_length_a 28.0110(17)
_cell_length_b 28.0110(17)
_cell_length_c 25.438(3)
_cell_measurement_temperature 100(2)
_cell_volume 17285(3)
_computing_cell_refinement 'Bruker SMART'
_computing_data_collection 'Bruker SMART'
_computing_data_reduction 'Bruker SAINT'
_computing_molecular_graphics 'Bruker SHELXTL'
_computing_publication_material 'Bruker SHELXTL'
_computing_structure_refinement 'Bruker SHELXTL'
_computing_structure_solution 'Bruker SHELXTL'
_diffrn_ambient_temperature 100(2)
_diffrn_detector_area_resol_mean 8.366
_diffrn_measured_fraction_theta_full 0.996
_diffrn_measured_fraction_theta_max 0.996
_diffrn_measurement_device_type 'CCD area detector'
_diffrn_measurement_method 'phi and omega scans'
_diffrn_radiation_monochromator graphite
_diffrn_radiation_source 'fine-focus sealed tube'
_diffrn_radiation_type MoK\a
_diffrn_radiation_wavelength 0.71073
_diffrn_reflns_av_R_equivalents 0.2171
_diffrn_reflns_av_unetI/netI 0.1532
_diffrn_reflns_limit_h_max 31
_diffrn_reflns_limit_h_min -31
_diffrn_reflns_limit_k_max 30
_diffrn_reflns_limit_k_min -31
_diffrn_reflns_limit_l_max 18
_diffrn_reflns_limit_l_min -28
_diffrn_reflns_number 23428
_diffrn_reflns_theta_full 23.28
_diffrn_reflns_theta_max 23.28
_diffrn_reflns_theta_min 2.32
_exptl_absorpt_coefficient_mu 1.180
_exptl_absorpt_correction_T_max 0.9115
_exptl_absorpt_correction_T_min 0.8911
_exptl_absorpt_correction_type empirical
_exptl_absorpt_process_details SADABS
_exptl_crystal_colour 'Dark brown'
_exptl_crystal_density_diffrn 1.636
_exptl_crystal_density_method 'not measured'
_exptl_crystal_description Rod
_exptl_crystal_F_000 8568
_exptl_crystal_size_max 0.10
_exptl_crystal_size_mid 0.10
_exptl_crystal_size_min 0.08
_platon_squeeze_details
;
;
_refine_diff_density_max 0.975
_refine_diff_density_min -0.786
_refine_diff_density_rms 0.118
_refine_ls_abs_structure_details 'Flack H D (1983), Acta Cryst. A39, 876-881'
_refine_ls_abs_structure_Flack 0.51(4)
_refine_ls_extinction_method none
_refine_ls_goodness_of_fit_ref 0.982
_refine_ls_hydrogen_treatment constr
_refine_ls_matrix_type full
_refine_ls_number_parameters 484
_refine_ls_number_reflns 5535
_refine_ls_number_restraints 48
_refine_ls_restrained_S_all 0.982
_refine_ls_R_factor_all 0.1054
_refine_ls_R_factor_gt 0.0877
_refine_ls_shift/su_max 0.000
_refine_ls_shift/su_mean 0.000
_refine_ls_structure_factor_coef Fsqd
_refine_ls_weighting_details 'calc w=1/[\s^2^(Fo^2^)+(0.1200P)^2^+0.0000P] where P=(Fo^2^+2Fc^2^)/3'
_refine_ls_weighting_scheme calc
_refine_ls_wR_factor_gt 0.2034
_refine_ls_wR_factor_ref 0.2141
_reflns_number_gt 4050
_reflns_number_total 5535
_reflns_threshold_expression >2\s(I)
_cod_data_source_file c3dt51480c.txt
_cod_data_source_block '[Fe17]'
_cod_depositor_comments
;
The following automatic conversions were performed:

'_symmetry_cell_setting' value 'Trigonal' changed to 'trigonal'
according to /home/saulius/struct/CIF-dictionaries/cif_core.dic
dictionary named 'cif_core.dic' version 2.4.2 from
2011-04-26.

'_exptl_absorpt_correction_type' value 'Empirical'
changed to 'empirical' according to
/home/saulius/struct/CIF-dictionaries/cif_core.dic dictionary named
'cif_core.dic' version 2.4.2 from 2011-04-26.

Automatic conversion script
Id: cif_fix_values 1891 2012-01-12 08:04:46Z andrius 
;
_cod_original_sg_symbol_H-M 'R 3 2'
_cod_database_code 7023565

loop_
_symmetry_equiv_pos_as_xyz
'x, y, z'
'-y, x-y, z'
'-x+y, -x, z'
'x-y, -y, -z'
'-x, -x+y, -z'
'y, x, -z'
'x+2/3, y+1/3, z+1/3'
'-y+2/3, x-y+1/3, z+1/3'
'-x+y+2/3, -x+1/3, z+1/3'
'x-y+2/3, -y+1/3, -z+1/3'
'-x+2/3, -x+y+1/3, -z+1/3'
'y+2/3, x+1/3, -z+1/3'
'x+1/3, y+2/3, z+2/3'
'-y+1/3, x-y+2/3, z+2/3'
'-x+y+1/3, -x+2/3, z+2/3'
'x-y+1/3, -y+2/3, -z+2/3'
'-x+1/3, -x+y+2/3, -z+2/3'
'y+1/3, x+2/3, -z+2/3'

loop_
_atom_site_label
_atom_site_type_symbol
_atom_site_fract_x
_atom_site_fract_y
_atom_site_fract_z
_atom_site_U_iso_or_equiv
_atom_site_adp_type
_atom_site_occupancy
_atom_site_symmetry_multiplicity
_atom_site_calc_flag
_atom_site_refinement_flags
Fe1 Fe 0.08917(7) 0.08917(7) 0.0000 0.0300(5) Uani 1 2 d S
Fe2 Fe 0.0000 0.0000 0.09971(10) 0.0301(6) Uani 1 3 d S
Fe3 Fe 0.11864(6) 0.03586(6) 0.10576(6) 0.0321(4) Uani 1 1 d .
Fe4 Fe 0.03365(7) -0.04381(7) 0.21300(6) 0.0368(4) Uani 1 1 d .
N1 N -0.0238(3) 0.1571(4) 0.1531(3) 0.030(2) Uani 1 1 d .
C1 C -0.0597(5) 0.1595(5) 0.1868(4) 0.038(3) Uani 1 1 d .
H1 H -0.0911 0.1263 0.1982 0.045 Uiso 1 1 calc R
C2 C -0.0516(5) 0.2084(5) 0.2045(5) 0.044(3) Uani 1 1 d .
H2 H -0.0769 0.2094 0.2287 0.053 Uiso 1 1 calc R
C3 C -0.0076(6) 0.2560(6) 0.1881(5) 0.053(3) Uani 1 1 d .
H3 H -0.0023 0.2903 0.2007 0.063 Uiso 1 1 calc R
C4 C 0.0292(5) 0.2551(5) 0.1534(5) 0.047(3) Uani 1 1 d .
H4 H 0.0607 0.2882 0.1421 0.056 Uiso 1 1 calc R
C5 C 0.0186(5) 0.2035(5) 0.1353(4) 0.037(3) Uani 1 1 d .
N2 N 0.0344(3) 0.1478(3) 0.0734(3) 0.032(2) Uani 1 1 d .
C6 C 0.0553(4) 0.1968(5) 0.1000(4) 0.031(3) Uani 1 1 d .
C7 C 0.1102(5) 0.2308(4) 0.0869(4) 0.034(3) Uani 1 1 d .
H7 H 0.1344 0.2674 0.0986 0.040 Uiso 1 1 calc R
C8 C 0.1217(5) 0.1996(4) 0.0534(4) 0.033(3) Uani 1 1 d .
N3 N 0.0760(3) 0.1487(3) 0.0439(3) 0.0255(18) Uani 1 1 d .
N4 N 0.1667(4) 0.1667(4) 0.0000 0.028(3) Uani 1 2 d S
C9 C 0.1715(5) 0.2094(4) 0.0273(4) 0.031(3) Uani 1 1 d .
C10 C 0.2205(4) 0.2591(4) 0.0306(5) 0.039(3) Uani 1 1 d .
H10 H 0.2242 0.2883 0.0524 0.046 Uiso 1 1 calc R
C11 C 0.2638(6) 0.2638(6) 0.0000 0.044(4) Uani 1 2 d S
H11 H 0.2977 0.2977 0.0000 0.053 Uiso 1 2 calc SR
N5 N 0.2065(4) 0.0980(4) 0.0720(3) 0.036(2) Uani 1 1 d .
C12 C 0.2380(5) 0.0853(5) 0.0423(5) 0.042(3) Uani 1 1 d .
H12 H 0.2208 0.0497 0.0267 0.050 Uiso 1 1 calc R
C13 C 0.2930(5) 0.1193(5) 0.0324(6) 0.053(4) Uani 1 1 d .
H13 H 0.3129 0.1090 0.0092 0.064 Uiso 1 1 calc R
C14 C 0.3187(5) 0.1708(6) 0.0585(5) 0.055(4) Uani 1 1 d .
H14 H 0.3570 0.1958 0.0541 0.066 Uiso 1 1 calc R
C15 C 0.2876(5) 0.1839(5) 0.0902(5) 0.044(3) Uani 1 1 d .
H15 H 0.3040 0.2185 0.1077 0.053 Uiso 1 1 calc R
C16 C 0.2320(5) 0.1465(5) 0.0967(5) 0.040(3) Uani 1 1 d .
N6 N 0.1459(4) 0.1113(4) 0.1421(4) 0.039(2) Uani 1 1 d .
C17 C 0.1963(4) 0.1558(5) 0.1313(4) 0.035(3) Uani 1 1 d .
C18 C 0.1996(5) 0.2002(4) 0.1608(4) 0.039(3) Uani 1 1 d .
H18 H 0.2299 0.2368 0.1624 0.047 Uiso 1 1 calc R
C19 C 0.1506(5) 0.1799(4) 0.1865(4) 0.033(3) Uani 1 1 d .
N7 N 0.1184(3) 0.1255(4) 0.1742(4) 0.038(2) Uani 1 1 d .
N8 N 0.0763(4) 0.1640(4) 0.2372(3) 0.041(2) Uani 1 1 d .
C20 C 0.1257(5) 0.2028(5) 0.2201(4) 0.042(3) Uani 1 1 d .
C21 C 0.1462(5) 0.2563(5) 0.2346(5) 0.052(3) Uani 1 1 d .
H21 H 0.1817 0.2838 0.2230 0.062 Uiso 1 1 calc R
C22 C 0.1148(6) 0.2702(6) 0.2663(6) 0.065(4) Uani 1 1 d .
H22 H 0.1284 0.3076 0.2756 0.078 Uiso 1 1 calc R
C23 C 0.0634(5) 0.2297(5) 0.2847(6) 0.053(4) Uani 1 1 d .
H23 H 0.0422 0.2380 0.3081 0.064 Uiso 1 1 calc R
C24 C 0.0452(5) 0.1763(5) 0.2667(5) 0.045(3) Uani 1 1 d .
N9 N -0.0147(4) 0.0795(4) 0.2589(4) 0.039(2) Uani 1 1 d .
C25 C -0.0094(5) 0.1260(5) 0.2816(4) 0.042(3) Uani 1 1 d .
C26 C -0.0564(5) 0.1151(5) 0.3083(5) 0.049(3) Uani 1 1 d .
H26 H -0.0636 0.1396 0.3280 0.058 Uiso 1 1 calc R
C27 C -0.0908(5) 0.0591(6) 0.2993(5) 0.048(3) Uani 1 1 d .
N10 N -0.0652(4) 0.0370(4) 0.2707(4) 0.046(3) Uani 1 1 d .
C28 C -0.1456(3) 0.0226(4) 0.3181(4) 0.069(4) Uani 1 1 d GU
C29 C -0.1621(4) -0.0263(4) 0.3452(4) 0.077(4) Uani 1 1 d GU
H29 H -0.1372 -0.0396 0.3498 0.093 Uiso 1 1 calc R
C30 C -0.2152(5) -0.0557(4) 0.3656(4) 0.103(6) Uani 1 1 d GU
H30 H -0.2265 -0.0892 0.3841 0.124 Uiso 1 1 calc R
C31 C -0.2517(4) -0.0363(5) 0.3588(6) 0.149(8) Uani 1 1 d GU
H31 H -0.2880 -0.0564 0.3728 0.179 Uiso 1 1 calc R
C32 C -0.2352(4) 0.0126(6) 0.3317(7) 0.177(9) Uani 1 1 d GU
H32 H -0.2602 0.0259 0.3271 0.213 Uiso 1 1 calc R
N11 N -0.1821(5) 0.0421(4) 0.3113(6) 0.137(6) Uani 1 1 d GU
O1 O 0.0699(2) 0.0402(3) 0.0551(2) 0.0269(16) Uani 1 1 d .
O2 O 0.0565(3) -0.0029(3) 0.1497(3) 0.0350(18) Uani 1 1 d .
O3 O 0.0000 0.0000 0.2370(5) 0.044(3) Uani 1 3 d S
P1 P 0.3333 0.3621(2) 0.1667 0.0673(16) Uani 1 2 d S
P2 P 0.3347(3) 0.0000 0.0000 0.189(7) Uani 1 2 d S
F1 F 0.2956(6) 0.3424(5) 0.1170(5) 0.142(5) Uani 1 1 d .
F2 F 0.2807(5) 0.3344(5) 0.2012(6) 0.136(4) Uani 1 1 d .
F3 F 0.3333 0.3056(4) 0.1667 0.111(5) Uani 1 2 d S
F4 F 0.3333 0.4171(4) 0.1667 0.125(6) Uani 1 2 d S
F5 F 0.3659(6) 0.0616(7) 0.0139(8) 0.209(10) Uani 1 1 d .
F6 F 0.2931(11) -0.0076(9) 0.0367(8) 0.264(11) Uani 1 1 d .
F7 F 0.3722(13) -0.0071(12) 0.0338(17) 0.52(4) Uani 1 1 d .
O1S O 0.0000 0.0000 0.3507(11) 0.145(10) Uani 1 3 d S

loop_
_atom_site_aniso_label
_atom_site_aniso_U_11
_atom_site_aniso_U_22
_atom_site_aniso_U_33
_atom_site_aniso_U_23
_atom_site_aniso_U_13
_atom_site_aniso_U_12
Fe1 0.0200(9) 0.0200(9) 0.0474(12) -0.0012(5) 0.0012(5) 0.0082(10)
Fe2 0.0224(8) 0.0224(8) 0.0454(14) 0.000 0.000 0.0112(4)
Fe3 0.0240(9) 0.0237(9) 0.0487(9) -0.0022(8) -0.0022(7) 0.0118(7)
Fe4 0.0311(10) 0.0287(9) 0.0504(9) 0.0000(8) -0.0036(8) 0.0149(8)
N1 0.021(5) 0.029(5) 0.038(5) -0.009(4) 0.000(4) 0.011(4)
C1 0.034(7) 0.033(7) 0.044(6) -0.008(6) 0.002(6) 0.015(6)
C2 0.038(7) 0.048(8) 0.053(7) -0.016(7) 0.000(6) 0.027(6)
C3 0.052(9) 0.050(9) 0.058(8) -0.006(7) 0.017(7) 0.027(8)
C4 0.045(8) 0.026(7) 0.060(7) -0.016(6) 0.004(6) 0.011(6)
C5 0.034(7) 0.038(7) 0.041(6) 0.006(5) 0.008(6) 0.020(6)
N2 0.025(5) 0.013(5) 0.051(5) 0.004(4) 0.007(4) 0.004(4)
C6 0.027(6) 0.037(7) 0.037(6) 0.006(5) 0.008(5) 0.021(6)
C7 0.036(7) 0.013(5) 0.045(6) 0.002(5) 0.004(6) 0.007(5)
C8 0.039(7) 0.017(6) 0.043(6) -0.009(5) -0.015(5) 0.013(5)
N3 0.015(4) 0.017(4) 0.043(4) -0.008(4) 0.001(4) 0.006(4)
N4 0.017(5) 0.017(5) 0.040(7) -0.001(3) 0.001(3) 0.000(5)
C9 0.035(7) 0.024(6) 0.036(5) -0.004(5) -0.012(5) 0.017(5)
C10 0.026(7) 0.024(6) 0.060(7) 0.002(6) -0.002(6) 0.009(5)
C11 0.022(6) 0.022(6) 0.075(11) 0.006(5) -0.006(5) -0.001(7)
N5 0.031(5) 0.033(6) 0.044(5) 0.011(5) 0.008(4) 0.016(5)
C12 0.030(7) 0.044(7) 0.052(7) -0.010(6) 0.002(6) 0.018(6)
C13 0.052(9) 0.048(9) 0.078(9) 0.010(8) 0.018(7) 0.039(8)
C14 0.028(7) 0.065(10) 0.083(9) 0.032(8) 0.012(7) 0.031(7)
C15 0.031(7) 0.040(7) 0.060(7) 0.011(6) 0.000(6) 0.017(6)
C16 0.030(7) 0.037(7) 0.057(7) 0.015(6) 0.010(6) 0.018(6)
N6 0.019(5) 0.041(6) 0.055(5) 0.004(5) 0.001(5) 0.013(5)
C17 0.023(6) 0.034(7) 0.039(6) 0.015(5) 0.003(5) 0.007(5)
C18 0.047(8) 0.014(6) 0.046(6) -0.012(5) -0.010(6) 0.007(6)
C19 0.033(7) 0.026(6) 0.050(6) 0.001(5) 0.002(5) 0.022(6)
N7 0.022(5) 0.030(6) 0.060(6) -0.012(5) -0.005(5) 0.012(5)
N8 0.034(6) 0.036(6) 0.051(5) 0.007(5) 0.019(5) 0.016(5)
C20 0.032(7) 0.040(8) 0.047(6) -0.012(6) -0.002(6) 0.013(6)
C21 0.039(8) 0.039(8) 0.068(8) -0.014(7) 0.006(7) 0.012(6)
C22 0.056(9) 0.034(8) 0.096(10) -0.002(8) 0.010(9) 0.015(7)
C23 0.045(8) 0.029(7) 0.078(9) -0.022(7) -0.010(7) 0.014(6)
C24 0.032(7) 0.046(8) 0.053(7) -0.009(6) -0.002(6) 0.018(6)
N9 0.032(6) 0.021(5) 0.053(6) 0.002(5) 0.008(5) 0.004(5)
C25 0.045(8) 0.032(7) 0.046(6) -0.007(6) 0.003(6) 0.016(6)
C26 0.042(8) 0.044(8) 0.056(7) 0.002(7) 0.015(7) 0.017(7)
C27 0.032(7) 0.055(9) 0.056(7) 0.001(7) 0.014(6) 0.021(7)
N10 0.052(7) 0.052(7) 0.049(5) -0.001(5) 0.005(5) 0.038(6)
C28 0.062(9) 0.049(8) 0.103(10) -0.010(8) 0.014(8) 0.033(7)
C29 0.067(9) 0.068(10) 0.082(9) 0.004(8) 0.034(8) 0.022(8)
C30 0.079(11) 0.071(11) 0.111(12) -0.004(9) 0.038(10) 0.002(8)
C31 0.081(12) 0.110(15) 0.22(2) -0.010(14) 0.081(14) 0.020(11)
C32 0.067(12) 0.113(16) 0.34(3) 0.027(16) 0.075(16) 0.038(12)
N11 0.067(10) 0.070(10) 0.280(19) 0.024(11) 0.050(12) 0.040(8)
O1 0.010(3) 0.018(4) 0.044(4) -0.014(3) 0.002(3) 0.000(3)
O2 0.025(4) 0.034(4) 0.054(4) -0.010(4) -0.014(4) 0.020(3)
O3 0.031(4) 0.031(4) 0.068(8) 0.000 0.000 0.016(2)
P1 0.035(3) 0.048(2) 0.115(5) -0.0043(16) -0.009(3) 0.0175(15)
P2 0.093(4) 0.239(13) 0.285(15) -0.213(13) -0.106(6) 0.119(7)
F1 0.162(12) 0.141(11) 0.140(9) -0.059(9) -0.077(9) 0.088(10)
F2 0.100(9) 0.103(9) 0.193(11) -0.014(9) 0.028(9) 0.043(7)
F3 0.051(8) 0.054(6) 0.227(17) 0.003(5) 0.007(10) 0.025(4)
F4 0.076(10) 0.052(6) 0.253(19) 0.009(6) 0.018(12) 0.038(5)
F5 0.165(13) 0.242(17) 0.32(2) -0.222(18) -0.162(15) 0.181(14)
F6 0.33(3) 0.214(19) 0.28(2) -0.04(2) 0.14(2) 0.16(2)
F7 0.47(4) 0.27(3) 1.01(10) -0.43(5) -0.57(6) 0.32(3)
O1S 0.128(13) 0.128(13) 0.18(3) 0.000 0.000 0.064(6)

loop_
_atom_type_symbol
_atom_type_description
_atom_type_scat_dispersion_real
_atom_type_scat_dispersion_imag
_atom_type_scat_source
C C 0.0033 0.0016 'International Tables Vol C Tables 4.2.6.8 and 6.1.1.4'
H H 0.0000 0.0000 'International Tables Vol C Tables 4.2.6.8 and 6.1.1.4'
F F 0.0171 0.0103 'International Tables Vol C Tables 4.2.6.8 and 6.1.1.4'
Fe Fe 0.3463 0.8444 'International Tables Vol C Tables 4.2.6.8 and 6.1.1.4'
N N 0.0061 0.0033 'International Tables Vol C Tables 4.2.6.8 and 6.1.1.4'
O O 0.0106 0.0060 'International Tables Vol C Tables 4.2.6.8 and 6.1.1.4'
P P 0.1023 0.0942 'International Tables Vol C Tables 4.2.6.8 and 6.1.1.4'

loop_
_geom_angle_atom_site_label_1
_geom_angle_atom_site_label_2
_geom_angle_atom_site_label_3
_geom_angle
_geom_angle_site_symmetry_1
_geom_angle_site_symmetry_3
O1 Fe1 O1 117.6(4) 6 .
O1 Fe1 N4 121.21(19) 6 .
O1 Fe1 N4 121.21(19) . .
O1 Fe1 N3 103.2(3) 6 .
O1 Fe1 N3 94.6(3) . .
N4 Fe1 N3 72.7(2) . .
O1 Fe1 N3 94.6(3) 6 6
O1 Fe1 N3 103.2(3) . 6
N4 Fe1 N3 72.7(2) . 6
N3 Fe1 N3 145.4(4) . 6
O1 Fe2 O1 92.2(2) 2 3
O1 Fe2 O1 92.2(2) 2 .
O1 Fe2 O1 92.2(2) 3 .
O1 Fe2 O2 79.7(3) 2 2
O1 Fe2 O2 161.3(3) 3 2
O1 Fe2 O2 104.9(2) . 2
O1 Fe2 O2 161.3(3) 2 .
O1 Fe2 O2 104.9(2) 3 .
O1 Fe2 O2 79.7(3) . .
O2 Fe2 O2 86.0(3) 2 .
O1 Fe2 O2 104.9(2) 2 3
O1 Fe2 O2 79.7(3) 3 3
O1 Fe2 O2 161.3(3) . 3
O2 Fe2 O2 86.0(3) 2 3
O2 Fe2 O2 86.0(3) . 3
O1 Fe2 Fe3 101.8(2) 2 3
O1 Fe2 Fe3 40.34(19) 3 3
O1 Fe2 Fe3 130.16(19) . 3
O2 Fe2 Fe3 124.5(2) 2 3
O2 Fe2 Fe3 96.3(2) . 3
O2 Fe2 Fe3 39.4(2) 3 3
O1 Fe2 Fe3 40.34(19) 2 2
O1 Fe2 Fe3 130.16(19) 3 2
O1 Fe2 Fe3 101.8(2) . 2
O2 Fe2 Fe3 39.4(2) 2 2
O2 Fe2 Fe3 124.5(2) . 2
O2 Fe2 Fe3 96.3(2) 3 2
Fe3 Fe2 Fe3 119.731(10) 3 2
O2 Fe3 O1 87.4(3) . .
O2 Fe3 N2 94.7(3) . 3
O1 Fe3 N2 94.5(3) . 3
O2 Fe3 N6 94.9(3) . .
O1 Fe3 N6 98.4(3) . .
N2 Fe3 N6 164.2(3) 3 .
O2 Fe3 N1 98.9(3) . 3
O1 Fe3 N1 169.3(3) . 3
N2 Fe3 N1 76.4(3) 3 3
N6 Fe3 N1 89.7(3) . 3
O2 Fe3 N5 164.4(3) . .
O1 Fe3 N5 102.8(3) . .
N2 Fe3 N5 96.2(3) 3 .
N6 Fe3 N5 72.1(3) . .
N1 Fe3 N5 73.0(3) 3 .
O2 Fe4 O3 90.5(4) . .
O2 Fe4 N9 96.1(3) . 3
O3 Fe4 N9 77.7(3) . 3
O2 Fe4 N7 92.7(3) . 3
O3 Fe4 N7 136.5(3) . 3
N9 Fe4 N7 144.6(4) 3 3
O2 Fe4 N8 113.1(3) . 3
O3 Fe4 N8 143.7(4) . 3
N9 Fe4 N8 72.8(3) 3 3
N7 Fe4 N8 72.1(3) 3 3
O2 Fe4 N10 150.0(3) . 2
O3 Fe4 N10 75.0(3) . 2
N9 Fe4 N10 105.9(3) 3 2
N7 Fe4 N10 81.1(4) 3 2
N8 Fe4 N10 93.0(4) 3 2
C5 N1 C1 119.6(9) . .
C5 N1 Fe3 111.4(7) . 2
C1 N1 Fe3 127.4(7) . 2
N1 C1 C2 120.8(11) . .
N1 C1 H1 119.6 . .
C2 C1 H1 119.6 . .
C1 C2 C3 120.3(11) . .
C1 C2 H2 119.8 . .
C3 C2 H2 119.8 . .
C2 C3 C4 120.4(12) . .
C2 C3 H3 119.8 . .
C4 C3 H3 119.8 . .
C3 C4 C5 117.2(12) . .
C3 C4 H4 121.4 . .
C5 C4 H4 121.4 . .
N1 C5 C4 121.6(10) . .
N1 C5 C6 115.6(10) . .
C4 C5 C6 122.6(10) . .
C6 N2 N3 108.4(8) . .
C6 N2 Fe3 115.2(7) . 2
N3 N2 Fe3 131.2(6) . 2
N2 C6 C7 110.0(9) . .
N2 C6 C5 117.4(10) . .
C7 C6 C5 132.6(11) . .
C8 C7 C6 104.1(9) . .
C8 C7 H7 127.9 . .
C6 C7 H7 127.9 . .
C7 C8 N3 112.1(10) . .
C7 C8 C9 132.8(10) . .
N3 C8 C9 115.1(9) . .
N2 N3 C8 105.3(8) . .
N2 N3 Fe1 136.7(6) . .
C8 N3 Fe1 117.1(7) . .
C9 N4 C9 119.8(13) . 6
C9 N4 Fe1 120.1(6) . .
C9 N4 Fe1 120.1(6) 6 .
N4 C9 C10 122.8(11) . .
N4 C9 C8 114.6(10) . .
C10 C9 C8 122.6(10) . .
C9 C10 C11 116.0(11) . .
C9 C10 H10 122.0 . .
C11 C10 H10 122.0 . .
C10 C11 C10 122.2(15) 6 .
C10 C11 H11 118.9 6 .
C10 C11 H11 118.9 . .
C16 N5 C12 116.6(10) . .
C16 N5 Fe3 114.3(7) . .
C12 N5 Fe3 126.5(8) . .
N5 C12 C13 125.5(12) . .
N5 C12 H12 117.3 . .
C13 C12 H12 117.3 . .
C12 C13 C14 116.4(12) . .
C12 C13 H13 121.8 . .
C14 C13 H13 121.8 . .
C15 C14 C13 119.0(12) . .
C15 C14 H14 120.5 . .
C13 C14 H14 120.5 . .
C14 C15 C16 119.7(12) . .
C14 C15 H15 120.2 . .
C16 C15 H15 120.2 . .
N5 C16 C15 122.7(11) . .
N5 C16 C17 113.7(10) . .
C15 C16 C17 123.6(12) . .
N7 N6 C17 110.0(9) . .
N7 N6 Fe3 127.8(7) . .
C17 N6 Fe3 121.9(7) . .
N6 C17 C18 106.3(10) . .
N6 C17 C16 116.7(10) . .
C18 C17 C16 137.0(10) . .
C19 C18 C17 106.1(9) . .
C19 C18 H18 126.9 . .
C17 C18 H18 126.9 . .
C18 C19 N7 108.8(9) . .
C18 C19 C20 135.3(10) . .
N7 C19 C20 115.8(10) . .
N6 N7 C19 108.7(9) . .
N6 N7 Fe4 130.5(7) . 2
C19 N7 Fe4 120.3(7) . 2
C24 N8 C20 121.7(10) . .
C24 N8 Fe4 118.8(8) . 2
C20 N8 Fe4 119.5(7) . 2
N8 C20 C21 120.1(11) . .
N8 C20 C19 111.6(10) . .
C21 C20 C19 128.3(11) . .
C20 C21 C22 119.3(12) . .
C20 C21 H21 120.3 . .
C22 C21 H21 120.3 . .
C21 C22 C23 120.6(13) . .
C21 C22 H22 119.7 . .
C23 C22 H22 119.7 . .
C24 C23 C22 116.0(12) . .
C24 C23 H23 122.0 . .
C22 C23 H23 122.0 . .
N8 C24 C23 122.1(11) . .
N8 C24 C25 112.9(10) . .
C23 C24 C25 124.9(11) . .
N10 N9 C25 108.3(9) . .
N10 N9 Fe4 127.2(7) . 2
C25 N9 Fe4 124.4(8) . 2
N9 C25 C26 111.3(11) . .
N9 C25 C24 111.0(10) . .
C26 C25 C24 137.5(11) . .
C25 C26 C27 102.5(11) . .
C25 C26 H26 128.7 . .
C27 C26 H26 128.7 . .
N10 C27 C26 112.0(10) . .
N10 C27 C28 118.1(11) . .
C26 C27 C28 129.8(11) . .
N9 N10 C27 105.9(9) . .
N9 N10 Fe4 104.6(7) . 3
C27 N10 Fe4 145.6(9) . 3
C29 C28 N11 120.0 . .
C29 C28 C27 125.2(9) . .
N11 C28 C27 114.5(9) . .
C30 C29 C28 120.0 . .
C30 C29 H29 120.0 . .
C28 C29 H29 120.0 . .
C31 C30 C29 120.0 . .
C31 C30 H30 120.0 . .
C29 C30 H30 120.0 . .
C30 C31 C32 120.0 . .
C30 C31 H31 120.0 . .
C32 C31 H31 120.0 . .
N11 C32 C31 120.0 . .
N11 C32 H32 120.0 . .
C31 C32 H32 120.0 . .
C32 N11 C28 120.0 . .
Fe1 O1 Fe3 127.1(3) . .
Fe1 O1 Fe2 132.5(4) . .
Fe3 O1 Fe2 96.2(3) . .
Fe3 O2 Fe4 142.0(4) . .
Fe3 O2 Fe2 96.7(3) . .
Fe4 O2 Fe2 120.9(4) . .
Fe4 O3 Fe4 111.0(3) 3 2
Fe4 O3 Fe4 111.0(3) 3 .
Fe4 O3 Fe4 111.0(3) 2 .
F4 P1 F2 91.4(5) . 11
F4 P1 F2 91.4(5) . .
F2 P1 F2 177.3(10) 11 .
F4 P1 F1 90.8(5) . .
F2 P1 F1 91.4(8) 11 .
F2 P1 F1 88.6(8) . .
F4 P1 F1 90.8(5) . 11
F2 P1 F1 88.6(8) 11 11
F2 P1 F1 91.4(8) . 11
F1 P1 F1 178.4(10) . 11
F4 P1 F3 180.000(2) . .
F2 P1 F3 88.6(5) 11 .
F2 P1 F3 88.6(5) . .
F1 P1 F3 89.2(5) . .
F1 P1 F3 89.2(5) 11 .
F6 P2 F6 84(2) 4 .
F6 P2 F7 175(2) 4 .
F6 P2 F7 101(2) . .
F6 P2 F7 101(2) 4 4
F6 P2 F7 175(2) . 4
F7 P2 F7 75(4) . 4
F6 P2 F5 88.9(10) 4 4
F6 P2 F5 91.8(10) . 4
F7 P2 F5 90.9(12) . 4
F7 P2 F5 88.4(11) 4 4
F6 P2 F5 91.8(10) 4 .
F6 P2 F5 88.9(10) . .
F7 P2 F5 88.4(11) . .
F7 P2 F5 90.9(12) 4 .
F5 P2 F5 179.1(11) 4 .
P2 F7 F7 52.7(18) . 4

loop_
_geom_bond_atom_site_label_1
_geom_bond_atom_site_label_2
_geom_bond_distance
_geom_bond_site_symmetry_2
Fe1 O1 1.843(7) 6
Fe1 O1 1.843(7) .
Fe1 N4 2.171(11) .
Fe1 N3 2.187(8) .
Fe1 N3 2.187(8) 6
Fe2 O1 2.046(6) 2
Fe2 O1 2.046(6) 3
Fe2 O1 2.046(6) .
Fe2 O2 2.065(7) 2
Fe2 O2 2.065(7) .
Fe2 O2 2.065(7) 3
Fe2 Fe3 2.9560(15) 3
Fe2 Fe3 2.9560(15) 2
Fe3 O2 1.889(7) .
Fe3 O1 1.925(7) .
Fe3 N2 2.069(8) 3
Fe3 N6 2.071(10) .
Fe3 N1 2.280(8) 3
Fe3 N5 2.352(9) .
Fe4 O2 1.892(8) .
Fe4 O3 1.980(4) .
Fe4 N9 2.036(9) 3
Fe4 N7 2.083(9) 3
Fe4 N8 2.209(9) 3
Fe4 N10 2.346(9) 2
N1 C5 1.325(14) .
N1 C1 1.348(13) .
N1 Fe3 2.280(8) 2
C1 C2 1.350(16) .
C1 H1 0.9500 .
C2 C3 1.352(17) .
C2 H2 0.9500 .
C3 C4 1.366(17) .
C3 H3 0.9500 .
C4 C5 1.402(16) .
C4 H4 0.9500 .
C5 C6 1.446(14) .
N2 C6 1.373(13) .
N2 N3 1.376(11) .
N2 Fe3 2.069(8) 2
C6 C7 1.386(14) .
C7 C8 1.369(15) .
C7 H7 0.9500 .
C8 N3 1.379(13) .
C8 C9 1.444(16) .
N4 C9 1.329(12) .
N4 C9 1.329(12) 6
C9 C10 1.385(15) .
C10 C11 1.391(13) .
C10 H10 0.9500 .
C11 C10 1.391(13) 6
C11 H11 0.9500 .
N5 C16 1.336(15) .
N5 C12 1.340(14) .
C12 C13 1.370(17) .
C12 H12 0.9500 .
C13 C14 1.413(18) .
C13 H13 0.9500 .
C14 C15 1.366(17) .
C14 H14 0.9500 .
C15 C16 1.385(16) .
C15 H15 0.9500 .
C16 C17 1.450(16) .
N6 N7 1.315(12) .
N6 C17 1.364(13) .
C17 C18 1.414(15) .
C18 C19 1.361(16) .
C18 H18 0.9500 .
C19 N7 1.363(13) .
C19 C20 1.440(16) .
N7 Fe4 2.083(9) 2
N8 C24 1.320(14) .
N8 C20 1.335(14) .
N8 Fe4 2.209(9) 2
C20 C21 1.361(17) .
C21 C22 1.384(18) .
C21 H21 0.9500 .
C22 C23 1.395(18) .
C22 H22 0.9500 .
C23 C24 1.393(16) .
C23 H23 0.9500 .
C24 C25 1.521(16) .
N9 N10 1.350(13) .
N9 C25 1.364(14) .
N9 Fe4 2.036(9) 2
C25 C26 1.372(17) .
C26 C27 1.389(17) .
C26 H26 0.9500 .
C27 N10 1.369(15) .
C27 C28 1.435(14) .
N10 Fe4 2.346(9) 3
C28 C29 1.3900 .
C28 N11 1.3900 .
C29 C30 1.3900 .
C29 H29 0.9500 .
C30 C31 1.3900 .
C30 H30 0.9500 .
C31 C32 1.3900 .
C31 H31 0.9500 .
C32 N11 1.3900 .
C32 H32 0.9500 .
O3 Fe4 1.980(4) 3
O3 Fe4 1.980(4) 2
P1 F4 1.542(13) .
P1 F2 1.551(12) 11
P1 F2 1.551(12) .
P1 F1 1.560(11) .
P1 F1 1.560(11) 11
P1 F3 1.580(14) .
P2 F6 1.421(18) 4
P2 F6 1.421(18) .
P2 F7 1.45(2) .
P2 F7 1.45(2) 4
P2 F5 1.537(14) 4
P2 F5 1.537(14) .
F7 F7 1.75(9) 4

loop_
_platon_squeeze_void_nr
_platon_squeeze_void_average_x
_platon_squeeze_void_average_y
_platon_squeeze_void_average_z
_platon_squeeze_void_volume
_platon_squeeze_void_count_electrons
_platon_squeeze_void_content
1 0.000 0.000 0.500 1284 176 'Corresponds to 8(CH3CN) '
2 0.333 0.667 0.167 1292 176 'Corresponds to 8(CH3CN) '
3 0.667 0.333 0.833 1292 176 'Corresponds to 8(CH3CN) '
